data_4003522
loop_
_publ_author_name
'Kaur, Aman Preet'
'Harris, Oliver C.'
'Attanayake, N. Harsha'
'Liang, Zhiming'
'Parkin, Sean R.'
'Tang, Maureen H.'
'Odom, Susan A.'

_publ_section_title
;
 Quantifying Environmental Effects on the Solution and Solid-State
 Stability of a Phenothiazine Radical Cation
;
_journal_name_full 'Chemistry of Materials'
_journal_paper_doi 10.1021/acs.chemmater.9b05345
_journal_year 2020
_chemical_formula_moiety 'C17 H19 N O2 S, C2 F6 N O4 S2'
_chemical_formula_sum 'C19 H19 F6 N2 O6 S3'
_chemical_formula_weight 581.54
_space_group_crystal_system monoclinic
_space_group_IT_number 14
_space_group_name_Hall '-P 2ybc'
_space_group_name_H-M_alt 'P 1 21/c 1'
_atom_sites_solution_hydrogens difmap
_atom_sites_solution_primary direct
_atom_sites_solution_secondary difmap
_audit_creation_method SHELXL-2018/3
_cell_angle_alpha 90
_cell_angle_beta 100.766(1)
_cell_angle_gamma 90
_cell_formula_units_Z 4
_cell_length_a 9.1677(2)
_cell_length_b 16.9681(4)
_cell_length_c 15.4390(3)
_cell_measurement_reflns_used 9748
_cell_measurement_temperature 90.0(2)
_cell_measurement_theta_max 27.47
_cell_measurement_theta_min 2.40
_cell_volume 2359.39(9)
_computing_cell_refinement '<i>APEX3</i> (Bruker-AXS, 2016)'
_computing_data_collection '<i>APEX3</i> (Bruker-AXS, 2016)'
_computing_data_reduction '<i>APEX3</i> (Bruker-AXS, 2016)'
_computing_molecular_graphics '<i>XP in SHELXTL</i> (Sheldrick, 2008)'
_computing_publication_material '<i>SHELX</i> (Sheldrick, 2008) and <i>CIFFIX</i> (Parkin, 2013)'
_computing_structure_refinement '<i>SHELXL-2018/3</i> (Sheldrick, 2015b)'
_computing_structure_solution '<i>SHELXT</i> (Sheldrick, 2015a)'
_diffrn_ambient_temperature 90.0(2)
_diffrn_detector_area_resol_mean 7.41
_diffrn_measured_fraction_theta_full 0.998
_diffrn_measured_fraction_theta_max 0.997
_diffrn_measurement_device_type 'Bruker D8 Venture dual source'
_diffrn_measurement_method '\f and \w scans'
_diffrn_radiation_type MoK\a
_diffrn_radiation_wavelength 0.71073
_diffrn_reflns_av_R_equivalents 0.0274
_diffrn_reflns_av_unetI/netI 0.0207
_diffrn_reflns_Laue_measured_fraction_full 0.998
_diffrn_reflns_Laue_measured_fraction_max 0.997
_diffrn_reflns_limit_h_max 10
_diffrn_reflns_limit_h_min -11
_diffrn_reflns_limit_k_max 22
_diffrn_reflns_limit_k_min -22
_diffrn_reflns_limit_l_max 20
_diffrn_reflns_limit_l_min -20
_diffrn_reflns_number 28977
_diffrn_reflns_point_group_measured_fraction_full 0.998
_diffrn_reflns_point_group_measured_fraction_max 0.997
_diffrn_reflns_theta_full 25.242
_diffrn_reflns_theta_max 27.495
_diffrn_reflns_theta_min 2.560
_diffrn_source microsource
_exptl_absorpt_coefficient_mu 0.402
_exptl_absorpt_correction_T_max 0.942
_exptl_absorpt_correction_T_min 0.877
_exptl_absorpt_correction_type multi-scan
_exptl_absorpt_process_details '<i>SADABS</i> (Krause et al., 2015)'
_exptl_crystal_colour green
_exptl_crystal_density_diffrn 1.637
_exptl_crystal_description block
_exptl_crystal_F_000 1188
_exptl_crystal_size_max 0.300
_exptl_crystal_size_mid 0.170
_exptl_crystal_size_min 0.140
_refine_diff_density_max 0.400
_refine_diff_density_min -0.392
_refine_diff_density_rms 0.051
_refine_ls_extinction_coef 0.0035(5)
_refine_ls_extinction_expression Fc^*^=kFc[1+0.001xFc^2^\l^3^/sin(2\q)]^-1/4^
_refine_ls_extinction_method 'SHELXL-2018/3 (Sheldrick 2018)'
_refine_ls_goodness_of_fit_ref 1.040
_refine_ls_hydrogen_treatment constr
_refine_ls_matrix_type full
_refine_ls_number_parameters 327
_refine_ls_number_reflns 5394
_refine_ls_number_restraints 0
_refine_ls_restrained_S_all 1.040
_refine_ls_R_factor_all 0.0355
_refine_ls_R_factor_gt 0.0309
_refine_ls_shift/su_max 0.001
_refine_ls_shift/su_mean 0.000
_refine_ls_structure_factor_coef Fsqd
_refine_ls_weighting_details 'w=1/[\s^2^(Fo^2^)+(0.0374P)^2^+1.4324P] where P=(Fo^2^+2Fc^2^)/3'
_refine_ls_weighting_scheme calc
_refine_ls_wR_factor_gt 0.0778
_refine_ls_wR_factor_ref 0.0811
_reflns_Friedel_coverage 0.000
_reflns_number_gt 4865
_reflns_number_total 5394
_reflns_threshold_expression 'I > 2\s(I)'
_cod_data_source_file cm9b05345_si_004.cif
_cod_data_source_block m19183
_cod_original_sg_symbol_H-M 'P 21/c'
_cod_database_code 4003522
_shelx_shelxl_version_number 2018/3
_shelx_space_group_comment
; 
The symmetry employed for this shelxl refinement is uniquely defined 
by the following loop, which should always be used as a source of 
symmetry information in preference to the above space-group names. 
They are only intended as comments. 
;
_shelx_estimated_absorpt_t_min 0.889
_shelx_estimated_absorpt_t_max 0.946
_exptl_absorpt_special_details
; 
In addition to absorption, multi-scan techniques also correct other slowly 
varying changes in scale factor over reciprocal space, such as those caused 
by X-ray beam inhomogeneity, goniometer imperfection, crystal decomposition, 
crystal longer than the X-ray beam cross section, absorption by the crystal 
mount etc.  These account, by and large, for much of the difference between 
estimated values of Tmin and Tmax and the _exptl_absorpt_correction_ values. 
;

loop_
_space_group_symop_operation_xyz
'x, y, z'
'-x, y+1/2, -z+1/2'
'-x, -y, -z'
'x, -y-1/2, z-1/2'

loop_
_atom_site_label
_atom_site_type_symbol
_atom_site_fract_x
_atom_site_fract_y
_atom_site_fract_z
_atom_site_U_iso_or_equiv
_atom_site_adp_type
_atom_site_occupancy
_atom_site_site_symmetry_order
_atom_site_calc_flag
_atom_site_refinement_flags_posn
_atom_site_refinement_flags_adp
_atom_site_refinement_flags_occupancy
_atom_site_disorder_assembly
_atom_site_disorder_group
N1 N 0.85460(12) 0.39283(7) 0.53977(7) 0.0132(2) Uani 1 1 d . . . . .
S1 S 0.84260(4) 0.48779(2) 0.36490(2) 0.01585(9) Uani 1 1 d . . . . .
C1 C 0.94329(14) 0.36719(8) 0.48155(9) 0.0134(3) Uani 1 1 d . . . . .
C2 C 1.03204(15) 0.29894(8) 0.50076(9) 0.0158(3) Uani 1 1 d . . . . .
H2 H 1.029915 0.270563 0.553553 0.019 Uiso 1 1 calc R U . . .
C3 C 1.12118(15) 0.27302(8) 0.44438(9) 0.0180(3) Uani 1 1 d . . . . .
H3 H 1.181026 0.227547 0.459362 0.022 Uiso 1 1 calc R U . . .
C4 C 1.12551(15) 0.31245(9) 0.36511(9) 0.0185(3) Uani 1 1 d . . . . .
H4 H 1.186713 0.293557 0.326283 0.022 Uiso 1 1 calc R U . . .
C5 C 1.04032(15) 0.37861(8) 0.34432(9) 0.0168(3) Uani 1 1 d . . . . .
H5 H 1.042402 0.405587 0.290644 0.020 Uiso 1 1 calc R U . . .
C6 C 0.94999(14) 0.40686(8) 0.40165(9) 0.0139(3) Uani 1 1 d . . . . .
C7 C 0.76187(14) 0.51019(8) 0.45394(9) 0.0139(3) Uani 1 1 d . . . . .
C8 C 0.67630(15) 0.57920(8) 0.44531(9) 0.0165(3) Uani 1 1 d . . . . .
H8 H 0.669805 0.610643 0.393823 0.020 Uiso 1 1 calc R U . . .
C9 C 0.60181(15) 0.60178(8) 0.51055(10) 0.0184(3) Uani 1 1 d . . . . .
H9 H 0.542793 0.648188 0.504092 0.022 Uiso 1 1 calc R U . . .
C10 C 0.61382(15) 0.55565(8) 0.58665(9) 0.0173(3) Uani 1 1 d . . . . .
H10 H 0.562629 0.571254 0.631966 0.021 Uiso 1 1 calc R U . . .
C11 C 0.69824(15) 0.48820(8) 0.59714(9) 0.0160(3) Uani 1 1 d . . . . .
H11 H 0.706198 0.458535 0.649996 0.019 Uiso 1 1 calc R U . . .
C12 C 0.77336(14) 0.46242(8) 0.53027(9) 0.0135(3) Uani 1 1 d . . . . .
C13 C 0.83243(15) 0.33687(8) 0.61038(9) 0.0155(3) Uani 1 1 d . . . . .
H13A H 0.827838 0.282657 0.586338 0.019 Uiso 1 1 calc R U . . .
H13B H 0.735574 0.348257 0.627257 0.019 Uiso 1 1 calc R U . . .
C14 C 0.95278(15) 0.34011(8) 0.69258(9) 0.0161(3) Uani 1 1 d . . . . .
H14A H 0.946761 0.292611 0.728980 0.019 Uiso 1 1 calc R U . . .
H14B H 1.051623 0.340790 0.675501 0.019 Uiso 1 1 calc R U . . .
O1 O 0.93533(11) 0.40870(6) 0.74239(6) 0.0172(2) Uani 1 1 d . . . . .
C15 C 1.02937(17) 0.40350(9) 0.82698(9) 0.0218(3) Uani 1 1 d . . . . .
H15A H 1.132261 0.391902 0.819774 0.026 Uiso 1 1 calc R U . . .
H15B H 0.995452 0.359883 0.860924 0.026 Uiso 1 1 calc R U . . .
C16 C 1.02664(18) 0.47929(9) 0.87646(10) 0.0238(3) Uani 1 1 d . . . . .
H16A H 0.922672 0.496150 0.874423 0.029 Uiso 1 1 calc R U . . .
H16B H 1.074075 0.471716 0.938967 0.029 Uiso 1 1 calc R U . . .
O2 O 1.10385(13) 0.53767(6) 0.83780(7) 0.0265(2) Uani 1 1 d . . . . .
C17 C 1.1169(2) 0.60942(11) 0.88556(13) 0.0391(4) Uani 1 1 d . . . . .
H17A H 1.167515 0.648550 0.854987 0.059 Uiso 1 1 calc R U . . .
H17B H 1.174557 0.600562 0.944908 0.059 Uiso 1 1 calc R U . . .
H17C H 1.017808 0.628768 0.889810 0.059 Uiso 1 1 calc R U . . .
N2 N 0.54465(14) 0.70338(8) 0.72504(8) 0.0210(3) Uani 1 1 d . . . . .
S2 S 0.38997(4) 0.73629(2) 0.67695(3) 0.02211(10) Uani 1 1 d . . . . .
O3 O 0.35686(12) 0.70316(7) 0.59047(8) 0.0313(3) Uani 1 1 d . . . . .
O4 O 0.27512(13) 0.73931(8) 0.72780(9) 0.0387(3) Uani 1 1 d . . . . .
S3 S 0.60120(4) 0.70142(2) 0.82771(2) 0.02319(10) Uani 1 1 d . . . . .
O5 O 0.51712(16) 0.74457(8) 0.88050(8) 0.0386(3) Uani 1 1 d . . . . .
O6 O 0.75888(14) 0.71019(9) 0.84453(8) 0.0413(3) Uani 1 1 d . . . . .
C18 C 0.4329(2) 0.83921(11) 0.65807(12) 0.0353(4) Uani 1 1 d . . . . .
F1 F 0.47437(16) 0.87725(6) 0.73414(8) 0.0537(4) Uani 1 1 d . . . . .
F2 F 0.54079(15) 0.84507(8) 0.61247(9) 0.0557(3) Uani 1 1 d . . . . .
F3 F 0.31338(15) 0.87531(7) 0.61344(8) 0.0540(3) Uani 1 1 d . . . . .
C19 C 0.5759(2) 0.59761(11) 0.85363(12) 0.0331(4) Uani 1 1 d . . . . .
F4 F 0.62647(17) 0.58526(8) 0.93893(8) 0.0561(3) Uani 1 1 d . . . . .
F5 F 0.65084(14) 0.55123(7) 0.80861(8) 0.0476(3) Uani 1 1 d . . . . .
F6 F 0.43493(14) 0.57724(7) 0.83493(10) 0.0601(4) Uani 1 1 d . . . . .

loop_
_atom_site_aniso_label
_atom_site_aniso_U_11
_atom_site_aniso_U_22
_atom_site_aniso_U_33
_atom_site_aniso_U_23
_atom_site_aniso_U_13
_atom_site_aniso_U_12
N1 0.0145(5) 0.0123(5) 0.0128(5) 0.0003(4) 0.0028(4) -0.0021(4)
S1 0.01785(17) 0.01679(17) 0.01321(16) 0.00229(12) 0.00368(12) 0.00208(12)
C1 0.0135(6) 0.0128(6) 0.0135(6) -0.0027(5) 0.0012(5) -0.0027(5)
C2 0.0176(6) 0.0131(6) 0.0158(6) -0.0016(5) 0.0009(5) -0.0022(5)
C3 0.0166(6) 0.0154(7) 0.0208(7) -0.0046(5) 0.0003(5) 0.0001(5)
C4 0.0163(6) 0.0211(7) 0.0185(7) -0.0073(5) 0.0043(5) -0.0023(5)
C5 0.0167(6) 0.0197(7) 0.0141(6) -0.0019(5) 0.0034(5) -0.0036(5)
C6 0.0134(6) 0.0136(6) 0.0138(6) -0.0017(5) 0.0002(5) -0.0019(5)
C7 0.0124(6) 0.0147(6) 0.0144(6) -0.0020(5) 0.0019(5) -0.0025(5)
C8 0.0153(6) 0.0147(6) 0.0180(6) 0.0003(5) -0.0005(5) -0.0015(5)
C9 0.0143(6) 0.0158(7) 0.0239(7) -0.0036(5) 0.0003(5) 0.0003(5)
C10 0.0141(6) 0.0196(7) 0.0185(6) -0.0057(5) 0.0035(5) -0.0014(5)
C11 0.0160(6) 0.0168(7) 0.0149(6) -0.0015(5) 0.0027(5) -0.0030(5)
C12 0.0113(6) 0.0133(6) 0.0152(6) -0.0016(5) 0.0009(5) -0.0024(5)
C13 0.0182(6) 0.0129(6) 0.0164(6) 0.0024(5) 0.0053(5) -0.0026(5)
C14 0.0193(6) 0.0141(6) 0.0157(6) 0.0020(5) 0.0050(5) 0.0005(5)
O1 0.0210(5) 0.0167(5) 0.0130(5) 0.0008(4) 0.0011(4) 0.0028(4)
C15 0.0273(7) 0.0220(7) 0.0145(7) 0.0035(5) -0.0004(6) 0.0039(6)
C16 0.0281(8) 0.0276(8) 0.0150(7) -0.0009(6) 0.0023(6) 0.0040(6)
O2 0.0375(6) 0.0201(6) 0.0205(5) -0.0042(4) 0.0017(5) -0.0001(5)
C17 0.0505(11) 0.0267(9) 0.0349(10) -0.0129(7) -0.0052(8) 0.0029(8)
N2 0.0190(6) 0.0248(7) 0.0198(6) -0.0064(5) 0.0049(5) 0.0018(5)
S2 0.01586(17) 0.0250(2) 0.0256(2) -0.01022(15) 0.00407(14) 0.00082(13)
O3 0.0213(5) 0.0398(7) 0.0301(6) -0.0178(5) -0.0025(5) 0.0025(5)
O4 0.0234(6) 0.0514(8) 0.0448(8) -0.0106(6) 0.0155(6) 0.0046(6)
S3 0.0262(2) 0.0234(2) 0.01970(18) -0.00774(14) 0.00373(14) -0.00501(14)
O5 0.0592(9) 0.0341(7) 0.0247(6) -0.0099(5) 0.0133(6) 0.0083(6)
O6 0.0291(6) 0.0613(9) 0.0299(7) -0.0057(6) -0.0037(5) -0.0175(6)
C18 0.0449(10) 0.0297(9) 0.0274(8) -0.0013(7) -0.0034(8) -0.0001(8)
F1 0.0899(10) 0.0228(5) 0.0372(6) -0.0065(5) -0.0171(6) -0.0021(6)
F2 0.0597(8) 0.0549(8) 0.0521(7) 0.0150(6) 0.0094(6) -0.0171(6)
F3 0.0704(9) 0.0415(7) 0.0411(7) 0.0005(5) -0.0127(6) 0.0210(6)
C19 0.0370(9) 0.0285(9) 0.0327(9) 0.0006(7) 0.0034(7) 0.0006(7)
F4 0.0864(10) 0.0490(8) 0.0325(6) 0.0106(5) 0.0099(6) 0.0086(7)
F5 0.0653(8) 0.0326(6) 0.0410(6) -0.0058(5) 0.0000(6) 0.0215(5)
F6 0.0451(7) 0.0409(7) 0.0929(11) 0.0136(7) 0.0096(7) -0.0170(6)

loop_
_atom_type_symbol
_atom_type_description
_atom_type_scat_dispersion_real
_atom_type_scat_dispersion_imag
_atom_type_scat_source
C C 0.0033 0.0016 'International Tables Vol C Tables 4.2.6.8 and 6.1.1.4'
H H 0.0000 0.0000 'International Tables Vol C Tables 4.2.6.8 and 6.1.1.4'
F F 0.0171 0.0103 'International Tables Vol C Tables 4.2.6.8 and 6.1.1.4'
N N 0.0061 0.0033 'International Tables Vol C Tables 4.2.6.8 and 6.1.1.4'
O O 0.0106 0.0060 'International Tables Vol C Tables 4.2.6.8 and 6.1.1.4'
S S 0.1246 0.1234 'International Tables Vol C Tables 4.2.6.8 and 6.1.1.4'

loop_
_geom_angle_atom_site_label_1
_geom_angle_atom_site_label_2
_geom_angle_atom_site_label_3
_geom_angle
_geom_angle_site_symmetry_1
_geom_angle_site_symmetry_3
_geom_angle_publ_flag
C12 N1 C1 124.39(11) . . ?
C12 N1 C13 118.41(11) . . ?
C1 N1 C13 116.78(11) . . ?
C7 S1 C6 102.57(7) . . ?
N1 C1 C2 120.25(12) . . ?
N1 C1 C6 122.70(12) . . ?
C2 C1 C6 117.05(12) . . ?
C3 C2 C1 121.10(13) . . ?
C3 C2 H2 119.5 . . ?
C1 C2 H2 119.5 . . ?
C2 C3 C4 121.20(13) . . ?
C2 C3 H3 119.4 . . ?
C4 C3 H3 119.4 . . ?
C5 C4 C3 119.17(13) . . ?
C5 C4 H4 120.4 . . ?
C3 C4 H4 120.4 . . ?
C4 C5 C6 120.60(13) . . ?
C4 C5 H5 119.7 . . ?
C6 C5 H5 119.7 . . ?
C5 C6 C1 120.87(12) . . ?
C5 C6 S1 115.62(10) . . ?
C1 C6 S1 123.4(1) . . ?
C8 C7 C12 120.65(12) . . ?
C8 C7 S1 115.15(10) . . ?
C12 C7 S1 124.15(10) . . ?
C9 C8 C7 120.64(13) . . ?
C9 C8 H8 119.7 . . ?
C7 C8 H8 119.7 . . ?
C8 C9 C10 119.21(13) . . ?
C8 C9 H9 120.4 . . ?
C10 C9 H9 120.4 . . ?
C11 C10 C9 121.28(13) . . ?
C11 C10 H10 119.4 . . ?
C9 C10 H10 119.4 . . ?
C10 C11 C12 120.83(13) . . ?
C10 C11 H11 119.6 . . ?
C12 C11 H11 119.6 . . ?
N1 C12 C11 120.73(12) . . ?
N1 C12 C7 121.92(12) . . ?
C11 C12 C7 117.35(12) . . ?
N1 C13 C14 114.31(11) . . ?
N1 C13 H13A 108.7 . . ?
C14 C13 H13A 108.7 . . ?
N1 C13 H13B 108.7 . . ?
C14 C13 H13B 108.7 . . ?
H13A C13 H13B 107.6 . . ?
O1 C14 C13 110.14(11) . . ?
O1 C14 H14A 109.6 . . ?
C13 C14 H14A 109.6 . . ?
O1 C14 H14B 109.6 . . ?
C13 C14 H14B 109.6 . . ?
H14A C14 H14B 108.1 . . ?
C14 O1 C15 109.57(10) . . ?
O1 C15 C16 110.42(12) . . ?
O1 C15 H15A 109.6 . . ?
C16 C15 H15A 109.6 . . ?
O1 C15 H15B 109.6 . . ?
C16 C15 H15B 109.6 . . ?
H15A C15 H15B 108.1 . . ?
O2 C16 C15 109.20(12) . . ?
O2 C16 H16A 109.8 . . ?
C15 C16 H16A 109.8 . . ?
O2 C16 H16B 109.8 . . ?
C15 C16 H16B 109.8 . . ?
H16A C16 H16B 108.3 . . ?
C16 O2 C17 112.52(13) . . ?
O2 C17 H17A 109.5 . . ?
O2 C17 H17B 109.5 . . ?
H17A C17 H17B 109.5 . . ?
O2 C17 H17C 109.5 . . ?
H17A C17 H17C 109.5 . . ?
H17B C17 H17C 109.5 . . ?
S3 N2 S2 125.50(8) . . ?
O4 S2 O3 118.60(8) . . ?
O4 S2 N2 116.44(8) . . ?
O3 S2 N2 108.46(7) . . ?
O4 S2 C18 104.86(9) . . ?
O3 S2 C18 103.99(8) . . ?
N2 S2 C18 102.28(8) . . ?
O5 S3 O6 118.68(8) . . ?
O5 S3 N2 116.99(8) . . ?
O6 S3 N2 108.23(7) . . ?
O5 S3 C19 105.38(9) . . ?
O6 S3 C19 103.06(9) . . ?
N2 S3 C19 102.07(8) . . ?
F2 C18 F3 108.40(16) . . ?
F2 C18 F1 108.32(16) . . ?
F3 C18 F1 107.80(16) . . ?
F2 C18 S2 111.24(13) . . ?
F3 C18 S2 110.02(13) . . ?
F1 C18 S2 110.95(13) . . ?
F6 C19 F5 108.26(16) . . ?
F6 C19 F4 108.83(16) . . ?
F5 C19 F4 107.89(15) . . ?
F6 C19 S3 111.35(13) . . ?
F5 C19 S3 110.95(13) . . ?
F4 C19 S3 109.47(13) . . ?

loop_
_geom_bond_atom_site_label_1
_geom_bond_atom_site_label_2
_geom_bond_distance
_geom_bond_site_symmetry_2
_geom_bond_publ_flag
N1 C12 1.3891(17) . ?
N1 C1 1.3898(17) . ?
N1 C13 1.4880(16) . ?
S1 C7 1.7211(14) . ?
S1 C6 1.7228(14) . ?
C1 C2 1.4145(18) . ?
C1 C6 1.4167(18) . ?
C2 C3 1.373(2) . ?
C2 H2 0.9500 . ?
C3 C4 1.402(2) . ?
C3 H3 0.9500 . ?
C4 C5 1.371(2) . ?
C4 H4 0.9500 . ?
C5 C6 1.4046(19) . ?
C5 H5 0.9500 . ?
C7 C8 1.4019(19) . ?
C7 C12 1.4180(19) . ?
C8 C9 1.373(2) . ?
C8 H8 0.9500 . ?
C9 C10 1.399(2) . ?
C9 H9 0.9500 . ?
C10 C11 1.374(2) . ?
C10 H10 0.9500 . ?
C11 C12 1.4131(19) . ?
C11 H11 0.9500 . ?
C13 C14 1.5191(19) . ?
C13 H13A 0.9900 . ?
C13 H13B 0.9900 . ?
C14 O1 1.4204(16) . ?
C14 H14A 0.9900 . ?
C14 H14B 0.9900 . ?
O1 C15 1.4268(16) . ?
C15 C16 1.498(2) . ?
C15 H15A 0.9900 . ?
C15 H15B 0.9900 . ?
C16 O2 1.413(2) . ?
C16 H16A 0.9900 . ?
C16 H16B 0.9900 . ?
O2 C17 1.417(2) . ?
C17 H17A 0.9800 . ?
C17 H17B 0.9800 . ?
C17 H17C 0.9800 . ?
N2 S3 1.5734(13) . ?
N2 S2 1.5750(13) . ?
S2 O4 1.4271(12) . ?
S2 O3 1.4279(11) . ?
S2 C18 1.8254(19) . ?
S3 O5 1.4245(13) . ?
S3 O6 1.4279(13) . ?
S3 C19 1.8307(19) . ?
C18 F2 1.321(2) . ?
C18 F3 1.330(2) . ?
C18 F1 1.332(2) . ?
C19 F6 1.316(2) . ?
C19 F5 1.324(2) . ?
C19 F4 1.329(2) . ?

loop_
_geom_torsion_atom_site_label_1
_geom_torsion_atom_site_label_2
_geom_torsion_atom_site_label_3
_geom_torsion_atom_site_label_4
_geom_torsion
_geom_torsion_site_symmetry_1
_geom_torsion_site_symmetry_2
_geom_torsion_site_symmetry_3
_geom_torsion_site_symmetry_4
_geom_torsion_publ_flag
C12 N1 C1 C2 174.48(12) . . . . ?
C13 N1 C1 C2 -13.10(17) . . . . ?
C12 N1 C1 C6 -5.47(19) . . . . ?
C13 N1 C1 C6 166.95(12) . . . . ?
N1 C1 C2 C3 -179.52(12) . . . . ?
C6 C1 C2 C3 0.44(19) . . . . ?
C1 C2 C3 C4 -1.1(2) . . . . ?
C2 C3 C4 C5 0.8(2) . . . . ?
C3 C4 C5 C6 0.2(2) . . . . ?
C4 C5 C6 C1 -0.8(2) . . . . ?
C4 C5 C6 S1 -177.15(10) . . . . ?
N1 C1 C6 C5 -179.52(12) . . . . ?
C2 C1 C6 C5 0.52(18) . . . . ?
N1 C1 C6 S1 -3.51(18) . . . . ?
C2 C1 C6 S1 176.54(10) . . . . ?
C7 S1 C6 C5 -175.03(10) . . . . ?
C7 S1 C6 C1 8.76(13) . . . . ?
C6 S1 C7 C8 174.77(10) . . . . ?
C6 S1 C7 C12 -7.63(13) . . . . ?
C12 C7 C8 C9 -0.1(2) . . . . ?
S1 C7 C8 C9 177.59(10) . . . . ?
C7 C8 C9 C10 0.9(2) . . . . ?
C8 C9 C10 C11 -0.2(2) . . . . ?
C9 C10 C11 C12 -1.3(2) . . . . ?
C1 N1 C12 C11 -173.39(12) . . . . ?
C13 N1 C12 C11 14.31(17) . . . . ?
C1 N1 C12 C7 6.72(19) . . . . ?
C13 N1 C12 C7 -165.58(12) . . . . ?
C10 C11 C12 N1 -177.84(12) . . . . ?
C10 C11 C12 C7 2.04(19) . . . . ?
C8 C7 C12 N1 178.54(12) . . . . ?
S1 C7 C12 N1 1.06(18) . . . . ?
C8 C7 C12 C11 -1.35(18) . . . . ?
S1 C7 C12 C11 -178.83(10) . . . . ?
C12 N1 C13 C14 -101.00(14) . . . . ?
C1 N1 C13 C14 86.11(14) . . . . ?
N1 C13 C14 O1 74.87(14) . . . . ?
C13 C14 O1 C15 168.68(11) . . . . ?
C14 O1 C15 C16 173.15(12) . . . . ?
O1 C15 C16 O2 -71.56(16) . . . . ?
C15 C16 O2 C17 -175.00(13) . . . . ?
S3 N2 S2 O4 -22.42(14) . . . . ?
S3 N2 S2 O3 -159.27(10) . . . . ?
S3 N2 S2 C18 91.25(11) . . . . ?
S2 N2 S3 O5 -11.13(14) . . . . ?
S2 N2 S3 O6 -148.43(11) . . . . ?
S2 N2 S3 C19 103.28(11) . . . . ?
O4 S2 C18 F2 178.86(12) . . . . ?
O3 S2 C18 F2 -55.93(14) . . . . ?
N2 S2 C18 F2 56.91(14) . . . . ?
O4 S2 C18 F3 -60.99(15) . . . . ?
O3 S2 C18 F3 64.21(15) . . . . ?
N2 S2 C18 F3 177.06(13) . . . . ?
O4 S2 C18 F1 58.20(16) . . . . ?
O3 S2 C18 F1 -176.59(13) . . . . ?
N2 S2 C18 F1 -63.75(15) . . . . ?
O5 S3 C19 F6 59.93(15) . . . . ?
O6 S3 C19 F6 -174.98(13) . . . . ?
N2 S3 C19 F6 -62.77(15) . . . . ?
O5 S3 C19 F5 -179.41(12) . . . . ?
O6 S3 C19 F5 -54.32(14) . . . . ?
N2 S3 C19 F5 57.89(14) . . . . ?
O5 S3 C19 F4 -60.45(15) . . . . ?
O6 S3 C19 F4 64.64(15) . . . . ?
N2 S3 C19 F4 176.86(12) . . . . ?
